data_4515822
loop_
_publ_author_name
'Beromi, Megan Mohadjer'
'Banerjee, Gourab'
'Brudvig, Gary W.'
'Hazari, Nilay'
'Mercado, Brandon Q.'

_publ_section_title
;
 Nickel(I) Aryl Species: Synthesis, Properties, and Catalytic Activity.
;
_journal_issue 3
_journal_name_full 'ACS catalysis'
_journal_page_first 2526
_journal_page_last 2533
_journal_paper_doi 10.1021/acscatal.8b00546
_journal_volume 8
_journal_year 2018
_chemical_formula_moiety 'C43 H39 Fe Ni P2'
_chemical_formula_sum 'C43 H39 Fe Ni P2'
_chemical_formula_weight 732.24
_space_group_crystal_system monoclinic
_space_group_IT_number 15
_space_group_name_Hall '-C 2yc'
_space_group_name_H-M_alt 'C 1 2/c 1'
_atom_sites_solution_hydrogens geom
_atom_sites_solution_primary SHELXT
_atom_sites_solution_secondary difmap
_audit_creation_method SHELXL-2014/7
_cell_angle_alpha 90
_cell_angle_beta 106.649(2)
_cell_angle_gamma 90
_cell_formula_units_Z 8
_cell_length_a 23.2567(4)
_cell_length_b 16.9768(2)
_cell_length_c 21.0881(5)
_cell_measurement_reflns_used 44600
_cell_measurement_temperature 93(2)
_cell_measurement_theta_max 66.6080
_cell_measurement_theta_min 3.2360
_cell_volume 7977.0(3)
_computing_cell_refinement 'CrysAlisPro 1.171.39.16b (Rigaku OD, 2015)'
_computing_data_collection 'CrysAlisPro 1.171.39.16b (Rigaku OD, 2015)'
_computing_data_reduction 'CrysAlisPro 1.171.39.16b (Rigaku OD, 2015)'
_computing_molecular_graphics
; 
Dolomanov, O.V.; Bourhis, L.J.; Gildea, R.J.; Howard, J.A.K.; Puschmann, H., 
OLEX2: A complete structure solution, refinement and analysis program 
(2009). J. Appl. Cryst., 42, 339-341. 
;
_computing_publication_material 'CIFTAB-2014/2 (Sheldrick, 2014)'
_computing_structure_refinement 'SHELXL-2014/7 (Sheldrick, 2014)'
_computing_structure_solution 'SHELXT-2014/5 (Sheldrick, 2014)'
_diffrn_ambient_temperature 93(2)
_diffrn_detector_area_resol_mean 22.2
_diffrn_measured_fraction_theta_full 0.997
_diffrn_measured_fraction_theta_max 0.997
_diffrn_measurement_device_type 'Rigaku Saturn 944+ CCD'
_diffrn_measurement_method \w
_diffrn_radiation_type CuK\a
_diffrn_radiation_wavelength 1.54184
_diffrn_reflns_av_R_equivalents 0.1172
_diffrn_reflns_av_unetI/netI 0.0324
_diffrn_reflns_Laue_measured_fraction_full 0.997
_diffrn_reflns_Laue_measured_fraction_max 0.997
_diffrn_reflns_limit_h_max 27
_diffrn_reflns_limit_h_min -27
_diffrn_reflns_limit_k_max 20
_diffrn_reflns_limit_k_min -20
_diffrn_reflns_limit_l_max 25
_diffrn_reflns_limit_l_min -24
_diffrn_reflns_number 139590
_diffrn_reflns_point_group_measured_fraction_full 0.997
_diffrn_reflns_point_group_measured_fraction_max 0.997
_diffrn_reflns_theta_full 66.811
_diffrn_reflns_theta_max 66.811
_diffrn_reflns_theta_min 3.273
_diffrn_source 'microfocus rotating anode'
_exptl_absorpt_coefficient_mu 4.454
_exptl_absorpt_correction_T_max 1.00000
_exptl_absorpt_correction_T_min 0.61342
_exptl_absorpt_correction_type multi-scan
_exptl_absorpt_process_details
; 
CrysAlisPro 1.171.39.16b (Rigaku Oxford Diffraction, 2015) 
Empirical absorption correction using spherical harmonics, 
 implemented in SCALE3 ABSPACK scaling algorithm. 
;
_exptl_crystal_colour Orange
_exptl_crystal_density_diffrn 1.219
_exptl_crystal_description Plate
_exptl_crystal_F_000 3048
_exptl_crystal_size_max 0.050
_exptl_crystal_size_mid 0.050
_exptl_crystal_size_min 0.020
_refine_diff_density_max 0.310
_refine_diff_density_min -0.392
_refine_diff_density_rms 0.051
_refine_ls_extinction_method none
_refine_ls_goodness_of_fit_ref 1.035
_refine_ls_hydrogen_treatment constr
_refine_ls_matrix_type full
_refine_ls_number_parameters 427
_refine_ls_number_reflns 7071
_refine_ls_number_restraints 0
_refine_ls_restrained_S_all 1.035
_refine_ls_R_factor_all 0.0404
_refine_ls_R_factor_gt 0.0348
_refine_ls_shift/su_max 0.001
_refine_ls_shift/su_mean 0.000
_refine_ls_structure_factor_coef Fsqd
_refine_ls_weighting_details 'w=1/[\s^2^(Fo^2^)+(0.0490P)^2^+6.4916P] where P=(Fo^2^+2Fc^2^)/3'
_refine_ls_weighting_scheme calc
_refine_ls_wR_factor_gt 0.0909
_refine_ls_wR_factor_ref 0.0951
_reflns_Friedel_coverage 0.000
_reflns_number_gt 6322
_reflns_number_total 7071
_reflns_threshold_expression 'I > 2\s(I)'
_cod_data_source_file cs8b00546_si_002.cif
_cod_data_source_block '_(dppf)NiI(2,4,6-mesityl)'
_cod_original_sg_symbol_H-M 'C 2/c'
_cod_database_code 4515822
_shelx_shelxl_version_number 2014/7
_shelx_space_group_comment
; 
The symmetry employed for this shelxl refinement is uniquely defined 
by the following loop, which should always be used as a source of 
symmetry information in preference to the above space-group names. 
They are only intended as comments. 
;
_shelx_estimated_absorpt_t_min 0.808
_shelx_estimated_absorpt_t_max 0.916

loop_
_space_group_symop_operation_xyz
'x, y, z'
'-x, y, -z+1/2'
'x+1/2, y+1/2, z'
'-x+1/2, y+1/2, -z+1/2'
'-x, -y, -z'
'x, -y, z-1/2'
'-x+1/2, -y+1/2, -z'
'x+1/2, -y+1/2, z-1/2'

loop_
_atom_site_label
_atom_site_type_symbol
_atom_site_fract_x
_atom_site_fract_y
_atom_site_fract_z
_atom_site_U_iso_or_equiv
_atom_site_adp_type
_atom_site_occupancy
_atom_site_site_symmetry_order
_atom_site_calc_flag
_atom_site_refinement_flags_posn
_atom_site_refinement_flags_adp
Ni1 Ni 0.32455(2) 0.62815(2) 0.34565(2) 0.02691(10) Uani 1 1 d . .
Fe1 Fe 0.37856(2) 0.61546(2) 0.55679(2) 0.02429(10) Uani 1 1 d . .
P1 P 0.36051(2) 0.72313(3) 0.41565(3) 0.02598(13) Uani 1 1 d . .
P2 P 0.33702(2) 0.52203(3) 0.40750(3) 0.02517(12) Uani 1 1 d . .
C1 C 0.29274(10) 0.65531(12) 0.25240(11) 0.0310(5) Uani 1 1 d . .
C2 C 0.32761(10) 0.65445(12) 0.20702(11) 0.0332(5) Uani 1 1 d . .
C3 C 0.30077(12) 0.66154(13) 0.13930(12) 0.0400(6) Uani 1 1 d . .
H3 H 0.3252 0.6590 0.1101 0.048 Uiso 1 1 calc R U
C4 C 0.23959(12) 0.67219(13) 0.11315(12) 0.0411(6) Uani 1 1 d . .
C5 C 0.20488(12) 0.67702(13) 0.15699(12) 0.0403(6) Uani 1 1 d . .
H5 H 0.1630 0.6866 0.1402 0.048 Uiso 1 1 calc R U
C6 C 0.23034(11) 0.66811(13) 0.22478(11) 0.0367(5) Uani 1 1 d . .
C7 C 0.39508(11) 0.64813(15) 0.23333(12) 0.0419(6) Uani 1 1 d . .
H7A H 0.4109 0.6947 0.2602 0.063 Uiso 1 1 calc R U
H7B H 0.4125 0.6449 0.1962 0.063 Uiso 1 1 calc R U
H7C H 0.4056 0.6007 0.2607 0.063 Uiso 1 1 calc R U
C8 C 0.21050(15) 0.67907(17) 0.03956(13) 0.0574(8) Uani 1 1 d . .
H8A H 0.1726 0.6498 0.0275 0.086 Uiso 1 1 calc R U
H8B H 0.2374 0.6572 0.0158 0.086 Uiso 1 1 calc R U
H8C H 0.2027 0.7347 0.0277 0.086 Uiso 1 1 calc R U
C9 C 0.18995(12) 0.67080(19) 0.26968(13) 0.0536(7) Uani 1 1 d . .
H9A H 0.1782 0.6171 0.2777 0.080 Uiso 1 1 calc R U
H9B H 0.1540 0.7017 0.2485 0.080 Uiso 1 1 calc R U
H9C H 0.2115 0.6953 0.3119 0.080 Uiso 1 1 calc R U
C10 C 0.36010(9) 0.71606(11) 0.50110(10) 0.0255(4) Uani 1 1 d . .
C11 C 0.40842(9) 0.72965(11) 0.56020(11) 0.0295(5) Uani 1 1 d . .
H11 H 0.4478 0.7462 0.5616 0.035 Uiso 1 1 calc R U
C12 C 0.38766(10) 0.71422(12) 0.61598(11) 0.0304(5) Uani 1 1 d . .
H12 H 0.4107 0.7185 0.6610 0.037 Uiso 1 1 calc R U
C13 C 0.32637(10) 0.69120(12) 0.59273(11) 0.0300(5) Uani 1 1 d . .
H13 H 0.3013 0.6777 0.6196 0.036 Uiso 1 1 calc R U
C14 C 0.30924(9) 0.69191(11) 0.52266(11) 0.0271(4) Uani 1 1 d . .
H14 H 0.2707 0.6787 0.4945 0.033 Uiso 1 1 calc R U
C15 C 0.37325(9) 0.51985(11) 0.49580(10) 0.0245(4) Uani 1 1 d . .
C16 C 0.43485(9) 0.54113(11) 0.52714(11) 0.0273(4) Uani 1 1 d . .
H16 H 0.4634 0.5563 0.5050 0.033 Uiso 1 1 calc R U
C17 C 0.44554(9) 0.53554(12) 0.59692(11) 0.0308(5) Uani 1 1 d . .
H17 H 0.4825 0.5459 0.6294 0.037 Uiso 1 1 calc R U
C18 C 0.39122(10) 0.51168(12) 0.60949(11) 0.0297(5) Uani 1 1 d . .
H18 H 0.3856 0.5039 0.6519 0.036 Uiso 1 1 calc R U
C19 C 0.34694(9) 0.50159(11) 0.54788(11) 0.0278(4) Uani 1 1 d . .
H19 H 0.3066 0.4854 0.5420 0.033 Uiso 1 1 calc R U
C20 C 0.44069(9) 0.73680(12) 0.42356(11) 0.0315(5) Uani 1 1 d . .
C21 C 0.47259(9) 0.67344(12) 0.40866(11) 0.0295(5) Uani 1 1 d . .
H21 H 0.4528 0.6246 0.3958 0.035 Uiso 1 1 calc R U
C22 C 0.53293(10) 0.68081(13) 0.41243(12) 0.0353(5) Uani 1 1 d . .
H22 H 0.5541 0.6372 0.4020 0.042 Uiso 1 1 calc R U
C23 C 0.56197(11) 0.75095(15) 0.43121(15) 0.0495(7) Uani 1 1 d . .
H23 H 0.6031 0.7562 0.4333 0.059 Uiso 1 1 calc R U
C24 C 0.53114(12) 0.81423(16) 0.44717(18) 0.0627(9) Uani 1 1 d . .
H24 H 0.5514 0.8625 0.4611 0.075 Uiso 1 1 calc R U
C25 C 0.47081(11) 0.80724(14) 0.44287(16) 0.0502(7) Uani 1 1 d . .
H25 H 0.4499 0.8511 0.4533 0.060 Uiso 1 1 calc R U
C26 C 0.32897(9) 0.82176(12) 0.39322(11) 0.0279(4) Uani 1 1 d . .
C27 C 0.32586(10) 0.87833(11) 0.44019(12) 0.0301(5) Uani 1 1 d . .
H27 H 0.3412 0.8669 0.4860 0.036 Uiso 1 1 calc R U
C28 C 0.30024(10) 0.95154(12) 0.41978(12) 0.0334(5) Uani 1 1 d . .
H28 H 0.2985 0.9900 0.4519 0.040 Uiso 1 1 calc R U
C29 C 0.27727(10) 0.96895(12) 0.35307(12) 0.0352(5) Uani 1 1 d . .
H29 H 0.2592 1.0187 0.3394 0.042 Uiso 1 1 calc R U
C30 C 0.28087(10) 0.91317(13) 0.30667(12) 0.0369(5) Uani 1 1 d . .
H30 H 0.2658 0.9251 0.2609 0.044 Uiso 1 1 calc R U
C31 C 0.30629(10) 0.83982(13) 0.32615(11) 0.0329(5) Uani 1 1 d . .
H31 H 0.3082 0.8019 0.2937 0.039 Uiso 1 1 calc R U
C32 C 0.37588(9) 0.44309(12) 0.37742(11) 0.0279(4) Uani 1 1 d . .
C33 C 0.37530(10) 0.44437(13) 0.31114(11) 0.0343(5) Uani 1 1 d . .
H33 H 0.3564 0.4866 0.2834 0.041 Uiso 1 1 calc R U
C34 C 0.40225(11) 0.38404(13) 0.28565(13) 0.0415(6) Uani 1 1 d . .
H34 H 0.4019 0.3851 0.2405 0.050 Uiso 1 1 calc R U
C35 C 0.42965(10) 0.32235(14) 0.32578(13) 0.0423(6) Uani 1 1 d . .
H35 H 0.4483 0.2813 0.3082 0.051 Uiso 1 1 calc R U
C36 C 0.42996(10) 0.32015(13) 0.39142(13) 0.0366(5) Uani 1 1 d . .
H36 H 0.4484 0.2773 0.4187 0.044 Uiso 1 1 calc R U
C37 C 0.40334(9) 0.38052(12) 0.41740(12) 0.0316(5) Uani 1 1 d . .
H37 H 0.4039 0.3791 0.4626 0.038 Uiso 1 1 calc R U
C38 C 0.26290(9) 0.47881(12) 0.39916(10) 0.0285(4) Uani 1 1 d . .
C39 C 0.21772(10) 0.52861(14) 0.40638(13) 0.0404(6) Uani 1 1 d . .
H39 H 0.2268 0.5820 0.4189 0.048 Uiso 1 1 calc R U
C40 C 0.15942(11) 0.50100(17) 0.39544(14) 0.0509(7) Uani 1 1 d . .
H40 H 0.1291 0.5350 0.4018 0.061 Uiso 1 1 calc R U
C41 C 0.14555(11) 0.42426(16) 0.37542(13) 0.0450(6) Uani 1 1 d . .
H41 H 0.1055 0.4058 0.3670 0.054 Uiso 1 1 calc R U
C42 C 0.18972(11) 0.37440(14) 0.36768(13) 0.0406(6) Uani 1 1 d . .
H42 H 0.1801 0.3215 0.3540 0.049 Uiso 1 1 calc R U
C43 C 0.24813(10) 0.40109(13) 0.37976(12) 0.0343(5) Uani 1 1 d . .
H43 H 0.2784 0.3661 0.3748 0.041 Uiso 1 1 calc R U

loop_
_atom_site_aniso_label
_atom_site_aniso_U_11
_atom_site_aniso_U_22
_atom_site_aniso_U_33
_atom_site_aniso_U_23
_atom_site_aniso_U_13
_atom_site_aniso_U_12
Ni1 0.02993(19) 0.02448(19) 0.0279(2) 0.00152(14) 0.01072(15) 0.00319(13)
Fe1 0.02582(17) 0.01980(17) 0.02804(19) -0.00012(13) 0.00899(14) 0.00134(12)
P1 0.0267(3) 0.0207(2) 0.0336(3) 0.0022(2) 0.0136(2) 0.00261(19)
P2 0.0250(3) 0.0221(3) 0.0288(3) -0.0004(2) 0.0084(2) 0.00054(19)
C1 0.0425(12) 0.0199(10) 0.0325(12) -0.0007(9) 0.0135(10) 0.0025(9)
C2 0.0478(13) 0.0221(10) 0.0321(12) -0.0027(9) 0.0153(10) -0.0072(9)
C3 0.0614(16) 0.0299(12) 0.0329(13) -0.0038(10) 0.0202(12) -0.0144(11)
C4 0.0665(16) 0.0242(11) 0.0292(13) 0.0011(9) 0.0083(12) -0.0070(11)
C5 0.0507(14) 0.0295(12) 0.0350(13) -0.0005(10) 0.0033(11) 0.0103(10)
C6 0.0467(13) 0.0292(11) 0.0332(13) -0.0019(9) 0.0099(10) 0.0114(10)
C7 0.0487(14) 0.0447(14) 0.0385(14) -0.0092(11) 0.0226(11) -0.0144(11)
C8 0.084(2) 0.0491(16) 0.0329(15) 0.0039(12) 0.0069(14) -0.0140(14)
C9 0.0424(14) 0.078(2) 0.0399(15) -0.0044(14) 0.0106(12) 0.0240(13)
C10 0.0271(10) 0.0178(9) 0.0332(12) 0.0012(8) 0.0113(9) 0.0022(8)
C11 0.0269(10) 0.0207(10) 0.0404(13) -0.0012(9) 0.0088(9) 0.0006(8)
C12 0.0402(12) 0.0217(10) 0.0288(12) -0.0043(9) 0.0089(9) 0.0013(9)
C13 0.0381(11) 0.0234(10) 0.0329(12) -0.0018(9) 0.0173(10) 0.0041(9)
C14 0.0259(10) 0.0215(10) 0.0358(12) -0.0010(9) 0.0118(9) 0.0026(8)
C15 0.0271(10) 0.0180(9) 0.0292(11) -0.0013(8) 0.0094(8) 0.0020(7)
C16 0.0272(10) 0.0215(10) 0.0332(12) -0.0011(9) 0.0088(9) 0.0039(8)
C17 0.0313(11) 0.0236(10) 0.0340(12) -0.0017(9) 0.0036(9) 0.0048(8)
C18 0.0395(12) 0.0218(10) 0.0283(12) 0.0037(9) 0.0107(9) 0.0026(9)
C19 0.0323(11) 0.0201(10) 0.0331(12) 0.0011(9) 0.0129(9) 0.0005(8)
C20 0.0296(11) 0.0289(11) 0.0401(13) 0.0035(9) 0.0162(10) 0.0017(9)
C21 0.0312(11) 0.0277(11) 0.0319(12) 0.0044(9) 0.0127(9) 0.0039(8)
C22 0.0340(12) 0.0370(12) 0.0398(13) 0.0051(10) 0.0186(10) 0.0088(9)
C23 0.0322(12) 0.0444(14) 0.079(2) 0.0016(13) 0.0276(13) -0.0002(11)
C24 0.0419(15) 0.0370(14) 0.120(3) -0.0099(16) 0.0397(17) -0.0101(11)
C25 0.0370(13) 0.0291(12) 0.093(2) -0.0057(13) 0.0321(14) -0.0003(10)
C26 0.0263(10) 0.0232(10) 0.0375(12) 0.0028(9) 0.0145(9) 0.0019(8)
C27 0.0322(11) 0.0247(11) 0.0365(13) 0.0028(9) 0.0148(10) 0.0007(8)
C28 0.0372(12) 0.0238(11) 0.0445(14) -0.0001(9) 0.0202(10) 0.0022(9)
C29 0.0359(12) 0.0224(10) 0.0490(15) 0.0053(10) 0.0150(10) 0.0053(9)
C30 0.0427(13) 0.0301(12) 0.0382(13) 0.0072(10) 0.0122(10) 0.0057(10)
C31 0.0389(12) 0.0269(11) 0.0347(13) 0.0003(9) 0.0137(10) 0.0035(9)
C32 0.0253(10) 0.0250(10) 0.0339(12) -0.0036(9) 0.0091(9) -0.0012(8)
C33 0.0377(12) 0.0297(11) 0.0344(13) -0.0049(9) 0.0086(10) -0.0006(9)
C34 0.0490(14) 0.0372(13) 0.0396(14) -0.0118(11) 0.0146(12) 0.0002(10)
C35 0.0383(13) 0.0332(12) 0.0566(17) -0.0174(11) 0.0156(12) -0.0003(10)
C36 0.0288(11) 0.0268(11) 0.0520(15) -0.0030(10) 0.0080(10) 0.0018(9)
C37 0.0276(11) 0.0291(11) 0.0372(13) -0.0012(9) 0.0079(9) 0.0007(8)
C38 0.0270(10) 0.0310(11) 0.0267(11) 0.0021(9) 0.0064(8) -0.0009(8)
C39 0.0340(12) 0.0388(13) 0.0500(15) -0.0124(11) 0.0146(11) -0.0019(10)
C40 0.0291(12) 0.0590(17) 0.0669(19) -0.0135(14) 0.0175(12) 0.0008(11)
C41 0.0308(12) 0.0539(16) 0.0494(16) 0.0031(12) 0.0103(11) -0.0109(11)
C42 0.0391(13) 0.0338(12) 0.0451(15) 0.0060(10) 0.0062(11) -0.0102(10)
C43 0.0337(11) 0.0293(11) 0.0385(13) 0.0047(10) 0.0081(10) 0.0000(9)

loop_
_atom_type_symbol
_atom_type_description
_atom_type_scat_dispersion_real
_atom_type_scat_dispersion_imag
_atom_type_scat_source
C C 0.0181 0.0091 'International Tables Vol C Tables 4.2.6.8 and 6.1.1.4'
H H 0.0000 0.0000 'International Tables Vol C Tables 4.2.6.8 and 6.1.1.4'
Fe Fe -1.1336 3.1974 'International Tables Vol C Tables 4.2.6.8 and 6.1.1.4'
Ni Ni -3.0029 0.5091 'International Tables Vol C Tables 4.2.6.8 and 6.1.1.4'
P P 0.2955 0.4335 'International Tables Vol C Tables 4.2.6.8 and 6.1.1.4'

loop_
_geom_angle_atom_site_label_1
_geom_angle_atom_site_label_2
_geom_angle_atom_site_label_3
_geom_angle
C1 Ni1 P1 117.95(6)
C1 Ni1 P2 137.90(6)
P1 Ni1 P2 104.16(2)
C14 Fe1 C16 143.03(9)
C14 Fe1 C10 41.41(8)
C16 Fe1 C10 112.79(8)
C14 Fe1 C15 112.55(8)
C16 Fe1 C15 41.23(8)
C10 Fe1 C15 109.57(8)
C14 Fe1 C11 68.64(8)
C16 Fe1 C11 110.73(8)
C10 Fe1 C11 41.04(8)
C15 Fe1 C11 136.66(9)
C14 Fe1 C13 40.51(8)
C16 Fe1 C13 176.06(9)
C10 Fe1 C13 68.95(8)
C15 Fe1 C13 142.15(8)
C11 Fe1 C13 68.05(8)
C14 Fe1 C17 175.50(9)
C16 Fe1 C17 40.65(8)
C10 Fe1 C17 142.75(8)
C15 Fe1 C17 68.81(8)
C11 Fe1 C17 113.56(8)
C13 Fe1 C17 135.94(9)
C14 Fe1 C19 109.94(8)
C16 Fe1 C19 68.59(8)
C10 Fe1 C19 136.10(8)
C15 Fe1 C19 40.89(8)
C11 Fe1 C19 176.88(9)
C13 Fe1 C19 112.84(8)
C17 Fe1 C19 68.07(8)
C14 Fe1 C18 135.52(8)
C16 Fe1 C18 68.36(8)
C10 Fe1 C18 176.05(8)
C15 Fe1 C18 68.61(8)
C11 Fe1 C18 142.59(9)
C13 Fe1 C18 110.15(9)
C17 Fe1 C18 40.44(8)
C19 Fe1 C18 40.31(8)
C14 Fe1 C12 68.24(8)
C16 Fe1 C12 136.35(8)
C10 Fe1 C12 68.76(9)
C15 Fe1 C12 176.72(8)
C11 Fe1 C12 40.29(9)
C13 Fe1 C12 40.39(8)
C17 Fe1 C12 110.65(9)
C19 Fe1 C12 142.21(8)
C18 Fe1 C12 113.24(9)
C10 P1 C26 101.63(9)
C10 P1 C20 102.29(10)
C26 P1 C20 103.20(9)
C10 P1 Ni1 120.93(7)
C26 P1 Ni1 116.88(7)
C20 P1 Ni1 109.66(7)
C15 P2 C32 102.19(9)
C15 P2 C38 103.76(9)
C32 P2 C38 102.57(9)
C15 P2 Ni1 124.85(6)
C32 P2 Ni1 112.94(7)
C38 P2 Ni1 108.11(7)
C6 C1 C2 116.1(2)
C6 C1 Ni1 119.95(16)
C2 C1 Ni1 123.55(17)
C3 C2 C1 121.1(2)
C3 C2 C7 119.8(2)
C1 C2 C7 119.1(2)
C4 C3 C2 121.9(2)
C4 C3 H3 119.0
C2 C3 H3 119.0
C3 C4 C5 118.0(2)
C3 C4 C8 121.8(2)
C5 C4 C8 120.2(2)
C6 C5 C4 121.3(2)
C6 C5 H5 119.4
C4 C5 H5 119.4
C5 C6 C1 121.6(2)
C5 C6 C9 118.8(2)
C1 C6 C9 119.6(2)
C2 C7 H7A 109.5
C2 C7 H7B 109.5
H7A C7 H7B 109.5
C2 C7 H7C 109.5
H7A C7 H7C 109.5
H7B C7 H7C 109.5
C4 C8 H8A 109.5
C4 C8 H8B 109.5
H8A C8 H8B 109.5
C4 C8 H8C 109.5
H8A C8 H8C 109.5
H8B C8 H8C 109.5
C6 C9 H9A 109.5
C6 C9 H9B 109.5
H9A C9 H9B 109.5
C6 C9 H9C 109.5
H9A C9 H9C 109.5
H9B C9 H9C 109.5
C11 C10 C14 106.28(18)
C11 C10 P1 128.83(15)
C14 C10 P1 124.86(16)
C11 C10 Fe1 69.71(11)
C14 C10 Fe1 68.80(11)
P1 C10 Fe1 124.53(10)
C12 C11 C10 108.79(18)
C12 C11 Fe1 70.27(12)
C10 C11 Fe1 69.25(11)
C12 C11 H11 125.6
C10 C11 H11 125.6
Fe1 C11 H11 126.5
C11 C12 C13 108.09(19)
C11 C12 Fe1 69.44(12)
C13 C12 Fe1 69.49(12)
C11 C12 H12 126.0
C13 C12 H12 126.0
Fe1 C12 H12 126.7
C14 C13 C12 108.18(18)
C14 C13 Fe1 68.90(11)
C12 C13 Fe1 70.12(12)
C14 C13 H13 125.9
C12 C13 H13 125.9
Fe1 C13 H13 126.6
C13 C14 C10 108.67(18)
C13 C14 Fe1 70.59(12)
C10 C14 Fe1 69.79(11)
C13 C14 H14 125.7
C10 C14 H14 125.7
Fe1 C14 H14 125.5
C19 C15 C16 106.78(18)
C19 C15 P2 128.04(15)
C16 C15 P2 125.09(15)
C19 C15 Fe1 69.74(11)
C16 C15 Fe1 68.97(11)
P2 C15 Fe1 123.71(10)
C17 C16 C15 108.28(18)
C17 C16 Fe1 70.24(11)
C15 C16 Fe1 69.81(11)
C17 C16 H16 125.9
C15 C16 H16 125.9
Fe1 C16 H16 125.7
C18 C17 C16 108.08(18)
C18 C17 Fe1 69.87(12)
C16 C17 Fe1 69.11(11)
C18 C17 H17 126.0
C16 C17 H17 126.0
Fe1 C17 H17 126.6
C19 C18 C17 108.31(19)
C19 C18 Fe1 69.81(11)
C17 C18 Fe1 69.69(12)
C19 C18 H18 125.8
C17 C18 H18 125.8
Fe1 C18 H18 126.2
C18 C19 C15 108.54(18)
C18 C19 Fe1 69.88(12)
C15 C19 Fe1 69.37(11)
C18 C19 H19 125.7
C15 C19 H19 125.7
Fe1 C19 H19 126.6
C25 C20 C21 118.39(19)
C25 C20 P1 123.32(16)
C21 C20 P1 118.29(16)
C22 C21 C20 120.8(2)
C22 C21 H21 119.6
C20 C21 H21 119.6
C23 C22 C21 120.1(2)
C23 C22 H22 120.0
C21 C22 H22 120.0
C22 C23 C24 119.8(2)
C22 C23 H23 120.1
C24 C23 H23 120.1
C25 C24 C23 120.2(2)
C25 C24 H24 119.9
C23 C24 H24 119.9
C24 C25 C20 120.7(2)
C24 C25 H25 119.7
C20 C25 H25 119.7
C31 C26 C27 119.12(19)
C31 C26 P1 117.98(16)
C27 C26 P1 122.89(17)
C28 C27 C26 120.0(2)
C28 C27 H27 120.0
C26 C27 H27 120.0
C29 C28 C27 120.7(2)
C29 C28 H28 119.7
C27 C28 H28 119.7
C30 C29 C28 119.3(2)
C30 C29 H29 120.4
C28 C29 H29 120.4
C29 C30 C31 120.8(2)
C29 C30 H30 119.6
C31 C30 H30 119.6
C30 C31 C26 120.1(2)
C30 C31 H31 119.9
C26 C31 H31 119.9
C37 C32 C33 119.34(19)
C37 C32 P2 122.38(17)
C33 C32 P2 118.21(16)
C34 C33 C32 120.1(2)
C34 C33 H33 120.0
C32 C33 H33 120.0
C35 C34 C33 120.2(2)
C35 C34 H34 119.9
C33 C34 H34 119.9
C34 C35 C36 120.2(2)
C34 C35 H35 119.9
C36 C35 H35 119.9
C35 C36 C37 120.0(2)
C35 C36 H36 120.0
C37 C36 H36 120.0
C36 C37 C32 120.2(2)
C36 C37 H37 119.9
C32 C37 H37 119.9
C39 C38 C43 118.5(2)
C39 C38 P2 117.71(16)
C43 C38 P2 123.51(16)
C40 C39 C38 120.6(2)
C40 C39 H39 119.7
C38 C39 H39 119.7
C41 C40 C39 120.1(2)
C41 C40 H40 120.0
C39 C40 H40 120.0
C42 C41 C40 120.0(2)
C42 C41 H41 120.0
C40 C41 H41 120.0
C41 C42 C43 120.2(2)
C41 C42 H42 119.9
C43 C42 H42 119.9
C42 C43 C38 120.6(2)
C42 C43 H43 119.7
C38 C43 H43 119.7

loop_
_geom_bond_atom_site_label_1
_geom_bond_atom_site_label_2
_geom_bond_distance
Ni1 C1 1.948(2)
Ni1 P1 2.1843(6)
Ni1 P2 2.1941(6)
Fe1 C14 2.034(2)
Fe1 C16 2.041(2)
Fe1 C10 2.047(2)
Fe1 C15 2.0527(19)
Fe1 C11 2.054(2)
Fe1 C13 2.056(2)
Fe1 C17 2.056(2)
Fe1 C19 2.058(2)
Fe1 C18 2.059(2)
Fe1 C12 2.065(2)
P1 C10 1.809(2)
P1 C26 1.835(2)
P1 C20 1.839(2)
P2 C15 1.811(2)
P2 C32 1.828(2)
P2 C38 1.835(2)
C1 C6 1.417(3)
C1 C2 1.421(3)
C2 C3 1.390(3)
C2 C7 1.511(3)
C3 C4 1.383(4)
C3 H3 0.9500
C4 C5 1.393(4)
C4 C8 1.509(3)
C5 C6 1.390(3)
C5 H5 0.9500
C6 C9 1.514(3)
C7 H7A 0.9800
C7 H7B 0.9800
C7 H7C 0.9800
C8 H8A 0.9800
C8 H8B 0.9800
C8 H8C 0.9800
C9 H9A 0.9800
C9 H9B 0.9800
C9 H9C 0.9800
C10 C11 1.438(3)
C10 C14 1.443(3)
C11 C12 1.418(3)
C11 H11 0.9500
C12 C13 1.423(3)
C12 H12 0.9500
C13 C14 1.416(3)
C13 H13 0.9500
C14 H14 0.9500
C15 C19 1.436(3)
C15 C16 1.441(3)
C16 C17 1.423(3)
C16 H16 0.9500
C17 C18 1.422(3)
C17 H17 0.9500
C18 C19 1.418(3)
C18 H18 0.9500
C19 H19 0.9500
C20 C25 1.387(3)
C20 C21 1.393(3)
C21 C22 1.388(3)
C21 H21 0.9500
C22 C23 1.370(3)
C22 H22 0.9500
C23 C24 1.385(4)
C23 H23 0.9500
C24 C25 1.385(3)
C24 H24 0.9500
C25 H25 0.9500
C26 C31 1.395(3)
C26 C27 1.396(3)
C27 C28 1.392(3)
C27 H27 0.9500
C28 C29 1.386(3)
C28 H28 0.9500
C29 C30 1.381(3)
C29 H29 0.9500
C30 C31 1.389(3)
C30 H30 0.9500
C31 H31 0.9500
C32 C37 1.392(3)
C32 C33 1.394(3)
C33 C34 1.387(3)
C33 H33 0.9500
C34 C35 1.382(4)
C34 H34 0.9500
C35 C36 1.383(4)
C35 H35 0.9500
C36 C37 1.389(3)
C36 H36 0.9500
C37 H37 0.9500
C38 C39 1.391(3)
C38 C43 1.395(3)
C39 C40 1.390(3)
C39 H39 0.9500
C40 C41 1.379(4)
C40 H40 0.9500
C41 C42 1.376(4)
C41 H41 0.9500
C42 C43 1.385(3)
C42 H42 0.9500
C43 H43 0.9500

loop_
_geom_torsion_atom_site_label_1
_geom_torsion_atom_site_label_2
_geom_torsion_atom_site_label_3
_geom_torsion_atom_site_label_4
_geom_torsion
C6 C1 C2 C3 -3.4(3)
Ni1 C1 C2 C3 169.24(16)
C6 C1 C2 C7 174.8(2)
Ni1 C1 C2 C7 -12.6(3)
C1 C2 C3 C4 2.1(3)
C7 C2 C3 C4 -176.1(2)
C2 C3 C4 C5 1.0(3)
C2 C3 C4 C8 -179.4(2)
C3 C4 C5 C6 -2.7(3)
C8 C4 C5 C6 177.7(2)
C4 C5 C6 C1 1.3(3)
C4 C5 C6 C9 -177.6(2)
C2 C1 C6 C5 1.8(3)
Ni1 C1 C6 C5 -171.15(17)
C2 C1 C6 C9 -179.3(2)
Ni1 C1 C6 C9 7.8(3)
C26 P1 C10 C11 -98.00(19)
C20 P1 C10 C11 8.5(2)
Ni1 P1 C10 C11 130.60(16)
C26 P1 C10 C14 84.43(18)
C20 P1 C10 C14 -169.11(17)
Ni1 P1 C10 C14 -46.97(19)
C26 P1 C10 Fe1 171.23(12)
C20 P1 C10 Fe1 -82.31(13)
Ni1 P1 C10 Fe1 39.83(14)
C14 C10 C11 C12 0.0(2)
P1 C10 C11 C12 -177.89(15)
Fe1 C10 C11 C12 -59.33(14)
C14 C10 C11 Fe1 59.36(13)
P1 C10 C11 Fe1 -118.56(16)
C10 C11 C12 C13 -0.2(2)
Fe1 C11 C12 C13 -58.92(14)
C10 C11 C12 Fe1 58.70(14)
C11 C12 C13 C14 0.3(2)
Fe1 C12 C13 C14 -58.56(14)
C11 C12 C13 Fe1 58.89(14)
C12 C13 C14 C10 -0.3(2)
Fe1 C13 C14 C10 -59.63(13)
C12 C13 C14 Fe1 59.32(14)
C11 C10 C14 C13 0.2(2)
P1 C10 C14 C13 178.20(14)
Fe1 C10 C14 C13 60.12(14)
C11 C10 C14 Fe1 -59.95(13)
P1 C10 C14 Fe1 118.08(15)
C32 P2 C15 C19 -116.06(18)
C38 P2 C15 C19 -9.66(19)
Ni1 P2 C15 C19 114.42(16)
C32 P2 C15 C16 67.68(18)
C38 P2 C15 C16 174.07(16)
Ni1 P2 C15 C16 -61.84(18)
C32 P2 C15 Fe1 154.32(11)
C38 P2 C15 Fe1 -99.29(13)
Ni1 P2 C15 Fe1 24.79(15)
C19 C15 C16 C17 0.2(2)
P2 C15 C16 C17 177.10(14)
Fe1 C15 C16 C17 59.95(14)
C19 C15 C16 Fe1 -59.77(13)
P2 C15 C16 Fe1 117.16(15)
C15 C16 C17 C18 -0.5(2)
Fe1 C16 C17 C18 59.19(14)
C15 C16 C17 Fe1 -59.68(13)
C16 C17 C18 C19 0.6(2)
Fe1 C17 C18 C19 59.33(14)
C16 C17 C18 Fe1 -58.72(14)
C17 C18 C19 C15 -0.5(2)
Fe1 C18 C19 C15 58.75(13)
C17 C18 C19 Fe1 -59.26(14)
C16 C15 C19 C18 0.2(2)
P2 C15 C19 C18 -176.61(14)
Fe1 C15 C19 C18 -59.07(14)
C16 C15 C19 Fe1 59.27(13)
P2 C15 C19 Fe1 -117.53(16)
C10 P1 C20 C25 -75.4(2)
C26 P1 C20 C25 29.8(2)
Ni1 P1 C20 C25 155.1(2)
C10 P1 C20 C21 105.36(18)
C26 P1 C20 C21 -149.40(18)
Ni1 P1 C20 C21 -24.2(2)
C25 C20 C21 C22 -0.6(3)
P1 C20 C21 C22 178.68(17)
C20 C21 C22 C23 0.2(4)
C21 C22 C23 C24 0.7(4)
C22 C23 C24 C25 -1.3(5)
C23 C24 C25 C20 0.9(5)
C21 C20 C25 C24 0.0(4)
P1 C20 C25 C24 -179.2(2)
C10 P1 C26 C31 -161.84(16)
C20 P1 C26 C31 92.41(18)
Ni1 P1 C26 C31 -28.00(18)
C10 P1 C26 C27 16.99(19)
C20 P1 C26 C27 -88.76(19)
Ni1 P1 C26 C27 150.83(15)
C31 C26 C27 C28 0.1(3)
P1 C26 C27 C28 -178.68(16)
C26 C27 C28 C29 0.5(3)
C27 C28 C29 C30 -1.0(3)
C28 C29 C30 C31 1.0(3)
C29 C30 C31 C26 -0.4(3)
C27 C26 C31 C30 -0.1(3)
P1 C26 C31 C30 178.73(17)
C15 P2 C32 C37 24.86(19)
C38 P2 C32 C37 -82.45(18)
Ni1 P2 C32 C37 161.43(15)
C15 P2 C32 C33 -158.13(16)
C38 P2 C32 C33 94.56(17)
Ni1 P2 C32 C33 -21.56(18)
C37 C32 C33 C34 -0.4(3)
P2 C32 C33 C34 -177.54(17)
C32 C33 C34 C35 0.1(3)
C33 C34 C35 C36 0.5(4)
C34 C35 C36 C37 -0.8(3)
C35 C36 C37 C32 0.5(3)
C33 C32 C37 C36 0.1(3)
P2 C32 C37 C36 177.10(16)
C15 P2 C38 C39 85.52(19)
C32 P2 C38 C39 -168.38(18)
Ni1 P2 C38 C39 -48.83(19)
C15 P2 C38 C43 -100.9(2)
C32 P2 C38 C43 5.2(2)
Ni1 P2 C38 C43 124.71(18)
C43 C38 C39 C40 1.0(4)
P2 C38 C39 C40 174.8(2)
C38 C39 C40 C41 -1.9(4)
C39 C40 C41 C42 1.4(4)
C40 C41 C42 C43 -0.2(4)
C41 C42 C43 C38 -0.7(4)
C39 C38 C43 C42 0.3(3)
P2 C38 C43 C42 -173.17(18)
